data_7120770
loop_
_publ_author_name
'Kilpatrick, Alexander Florian Ross'
'Green, Jennifer'
'Turner, Zoe'
'Buffet, Jean-Charles'
'O&#x2019;Hare, Dermot'

_publ_section_title
;
 Zirconium arene triple-decker sandwich complexes: Synthesis, electronic
 structure and bonding
;
_journal_name_full 'Chem. Commun.'
_journal_paper_doi 10.1039/C7CC07083G
_journal_year 2017
_chemical_formula_moiety 'C37 H48 Zr2'
_chemical_formula_sum 'C37 H48 Zr2'
_chemical_formula_weight 675.19
_chemical_properties_physical Air-sensitive,Moisture-sensitive
_space_group_crystal_system triclinic
_space_group_IT_number 2
_space_group_name_Hall '-P 1'
_space_group_name_H-M_alt 'P -1'
_symmetry_space_group_name_Hall '-P 1'
_symmetry_space_group_name_H-M 'P -1'
_atom_sites_solution_hydrogens mixed
_audit_creation_method SHELXL-2014/7
_audit_update_record
;
2017-09-07 deposited with the CCDC.
2017-10-13 downloaded from the CCDC.
;
_cell_angle_alpha 89.0970(10)
_cell_angle_beta 88.3210(10)
_cell_angle_gamma 72.4180(10)
_cell_formula_units_Z 4
_cell_length_a 9.45220(10)
_cell_length_b 15.4296(2)
_cell_length_c 23.2350(3)
_cell_measurement_reflns_used 14509
_cell_measurement_temperature 150(2)
_cell_measurement_theta_max 27.485
_cell_measurement_theta_min 5.097
_cell_volume 3228.91(7)
_computing_cell_refinement 'DENZO/SCALEPACK (Otwinowski & Minor, 1997)'
_computing_data_collection 'COLLECT (Nonius, 2001)'
_computing_data_reduction 'DENZO/SCALEPACK (Otwinowski & Minor, 1997)'
_computing_molecular_graphics
;
ORTEP3 for Windows. Farrugia, L. J. J. Appl. Cryst. 1997, 30, 565.
;
_computing_structure_refinement 'SHELXL-2014/7 (Sheldrick, 2014)'
_computing_structure_solution
;
SUPERFLIP 
Palatinus, L.; Chapuis, G. J. Appl. Cryst. 2007, 40, 786-790.
;
_diffrn_ambient_temperature 150(2)
_diffrn_detector_area_resol_mean 9
_diffrn_measured_fraction_theta_full 0.992
_diffrn_measured_fraction_theta_max 0.991
_diffrn_measurement_device_type KappaCCD
_diffrn_measurement_method 'CCD rotation images, thick slices'
_diffrn_radiation_type MoK\a
_diffrn_radiation_wavelength 0.71073
_diffrn_reflns_av_R_equivalents 0.0459
_diffrn_reflns_av_unetI/netI 0.0802
_diffrn_reflns_Laue_measured_fraction_full 0.992
_diffrn_reflns_Laue_measured_fraction_max 0.991
_diffrn_reflns_limit_h_max 11
_diffrn_reflns_limit_h_min -12
_diffrn_reflns_limit_k_max 20
_diffrn_reflns_limit_k_min -20
_diffrn_reflns_limit_l_max 30
_diffrn_reflns_limit_l_min -30
_diffrn_reflns_number 26410
_diffrn_reflns_point_group_measured_fraction_full 0.992
_diffrn_reflns_point_group_measured_fraction_max 0.991
_diffrn_reflns_theta_full 26.000
_diffrn_reflns_theta_max 27.505
_diffrn_reflns_theta_min 5.119
_exptl_absorpt_coefficient_mu 0.668
_exptl_absorpt_correction_T_max 1.00000
_exptl_absorpt_correction_T_min 0.91391
_exptl_absorpt_correction_type multi-scan
_exptl_absorpt_process_details
;
Multi-scan from symmetry-related measurements using
Sortav (Blessing, 1995)
;
_exptl_crystal_colour 'dark red'
_exptl_crystal_density_diffrn 1.389
_exptl_crystal_description block
_exptl_crystal_F_000 1400
_exptl_crystal_recrystallization_method 'benzene solution at ambient temperature'
_exptl_crystal_size_max 0.240
_exptl_crystal_size_mid 0.200
_exptl_crystal_size_min 0.100
_refine_diff_density_max 0.912
_refine_diff_density_min -0.648
_refine_diff_density_rms 0.098
_refine_ls_extinction_method none
_refine_ls_goodness_of_fit_ref 1.040
_refine_ls_hydrogen_treatment mixed
_refine_ls_matrix_type full
_refine_ls_number_parameters 762
_refine_ls_number_reflns 14721
_refine_ls_number_restraints 0
_refine_ls_restrained_S_all 1.040
_refine_ls_R_factor_all 0.0879
_refine_ls_R_factor_gt 0.0481
_refine_ls_shift/su_max 0.001
_refine_ls_shift/su_mean 0.000
_refine_ls_structure_factor_coef Fsqd
_refine_ls_weighting_details 'w=1/[\s^2^(Fo^2^)+(0.0438P)^2^+2.5353P] where P=(Fo^2^+2Fc^2^)/3'
_refine_ls_weighting_scheme calc
_refine_ls_wR_factor_gt 0.1017
_refine_ls_wR_factor_ref 0.1142
_reflns_Friedel_coverage 0.000
_reflns_number_gt 9962
_reflns_number_total 14721
_reflns_threshold_expression 'I > 2\s(I)'
_cod_data_source_file c7cc07083g2.cif
_cod_data_source_block Compound3
_cod_database_code 7120770
_shelx_shelxl_version_number 2014/7
_shelx_space_group_comment
;
The symmetry employed for this shelxl refinement is uniquely defined
by the following loop, which should always be used as a source of
symmetry information in preference to the above space-group names.
They are only intended as comments.
;
_shelx_estimated_absorpt_t_min 0.856
_shelx_estimated_absorpt_t_max 0.936

loop_
_space_group_symop_operation_xyz
'x, y, z'
'-x, -y, -z'

loop_
_atom_site_label
_atom_site_type_symbol
_atom_site_fract_x
_atom_site_fract_y
_atom_site_fract_z
_atom_site_U_iso_or_equiv
_atom_site_adp_type
_atom_site_occupancy
_atom_site_site_symmetry_order
_atom_site_calc_flag
_atom_site_refinement_flags_posn
_atom_site_refinement_flags_adp
C1 C 0.1185(5) 0.1966(3) -0.02772(16) 0.0338(9) Uani 1 1 d . .
C2 C 0.2720(6) 0.1796(3) -0.03540(17) 0.0412(11) Uani 1 1 d . .
C3 C 0.3141(5) 0.2583(3) -0.02420(17) 0.0379(10) Uani 1 1 d . .
C4 C 0.1773(5) 0.3290(3) -0.01028(16) 0.0336(9) Uani 1 1 d . .
C5 C 0.1423(5) 0.3962(2) 0.03513(16) 0.0302(9) Uani 1 1 d . .
C6 C -0.0005(5) 0.4014(3) 0.05611(16) 0.0327(9) Uani 1 1 d . .
C7 C -0.0554(5) 0.3355(3) 0.02883(17) 0.0351(10) Uani 1 1 d . .
C8 C 0.0545(5) 0.2917(3) -0.01374(16) 0.0345(10) Uani 1 1 d . .
C9 C 0.0327(7) 0.1289(3) -0.0372(2) 0.0603(15) Uani 1 1 d . .
H9A H 0.0160 0.1253 -0.0784 0.090 Uiso 1 1 calc R U
H9B H -0.0631 0.1490 -0.0163 0.090 Uiso 1 1 calc R U
H9C H 0.0900 0.0688 -0.0229 0.090 Uiso 1 1 calc R U
C10 C 0.3777(7) 0.0890(3) -0.0530(2) 0.0601(15) Uani 1 1 d . .
H10A H 0.3438 0.0401 -0.0359 0.090 Uiso 1 1 calc R U
H10B H 0.4772 0.0839 -0.0394 0.090 Uiso 1 1 calc R U
H10C H 0.3811 0.0842 -0.0950 0.090 Uiso 1 1 calc R U
C11 C 0.4648(5) 0.2685(4) -0.0330(2) 0.0529(13) Uani 1 1 d . .
H11A H 0.5395 0.2088 -0.0300 0.079 Uiso 1 1 calc R U
H11B H 0.4815 0.3088 -0.0036 0.079 Uiso 1 1 calc R U
H11C H 0.4726 0.2946 -0.0713 0.079 Uiso 1 1 calc R U
C12 C 0.2312(6) 0.4584(3) 0.05146(19) 0.0440(11) Uani 1 1 d . .
H12A H 0.1922 0.5172 0.0319 0.066 Uiso 1 1 calc R U
H12B H 0.3355 0.4308 0.0399 0.066 Uiso 1 1 calc R U
H12C H 0.2235 0.4675 0.0932 0.066 Uiso 1 1 calc R U
C13 C -0.0837(6) 0.4669(3) 0.10143(19) 0.0473(12) Uani 1 1 d . .
H13A H -0.0132 0.4789 0.1280 0.071 Uiso 1 1 calc R U
H13B H -0.1520 0.4407 0.1228 0.071 Uiso 1 1 calc R U
H13C H -0.1403 0.5240 0.0831 0.071 Uiso 1 1 calc R U
C14 C -0.2061(5) 0.3242(3) 0.0406(2) 0.0483(12) Uani 1 1 d . .
H14A H -0.2802 0.3695 0.0184 0.072 Uiso 1 1 calc R U
H14B H -0.2313 0.3327 0.0818 0.072 Uiso 1 1 calc R U
H14C H -0.2050 0.2630 0.0294 0.072 Uiso 1 1 calc R U
C15 C 0.3902(4) 0.0383(3) 0.29337(15) 0.0284(8) Uani 1 1 d . .
C16 C 0.4586(4) -0.0301(3) 0.25225(17) 0.0318(9) Uani 1 1 d . .
C17 C 0.3539(4) -0.0685(3) 0.22942(16) 0.0293(9) Uani 1 1 d . .
C18 C 0.2146(4) -0.0276(2) 0.26009(15) 0.0260(8) Uani 1 1 d . .
C19 C 0.0664(4) 0.0059(3) 0.23953(16) 0.0286(9) Uani 1 1 d . .
C20 C -0.0018(4) 0.0898(3) 0.26841(16) 0.0284(8) Uani 1 1 d . .
C21 C 0.1013(4) 0.1121(2) 0.30363(15) 0.0262(8) Uani 1 1 d . .
C22 C 0.2381(4) 0.0387(2) 0.29926(15) 0.0265(8) Uani 1 1 d . .
C23 C 0.4683(5) 0.0879(3) 0.32999(19) 0.0413(10) Uani 1 1 d . .
H23A H 0.5071 0.0509 0.3640 0.062 Uiso 1 1 calc R U
H23B H 0.3982 0.1460 0.3422 0.062 Uiso 1 1 calc R U
H23C H 0.5506 0.0993 0.3077 0.062 Uiso 1 1 calc R U
C24 C 0.6225(5) -0.0588(3) 0.2373(2) 0.0443(11) Uani 1 1 d . .
H24A H 0.6762 -0.1026 0.2661 0.066 Uiso 1 1 calc R U
H24B H 0.6581 -0.0053 0.2368 0.066 Uiso 1 1 calc R U
H24C H 0.6396 -0.0870 0.1992 0.066 Uiso 1 1 calc R U
C25 C 0.3863(5) -0.1440(3) 0.18615(18) 0.0422(11) Uani 1 1 d . .
H25A H 0.4922 -0.1627 0.1754 0.063 Uiso 1 1 calc R U
H25B H 0.3276 -0.1225 0.1518 0.063 Uiso 1 1 calc R U
H25C H 0.3601 -0.1958 0.2030 0.063 Uiso 1 1 calc R U
C26 C -0.0067(5) -0.0425(3) 0.19988(18) 0.0386(10) Uani 1 1 d . .
H26A H 0.0652 -0.0739 0.1700 0.058 Uiso 1 1 calc R U
H26B H -0.0910 0.0017 0.1818 0.058 Uiso 1 1 calc R U
H26C H -0.0418 -0.0870 0.2219 0.058 Uiso 1 1 calc R U
C27 C -0.1614(5) 0.1463(3) 0.26358(19) 0.0393(10) Uani 1 1 d . .
H27A H -0.2156 0.1417 0.2996 0.059 Uiso 1 1 calc R U
H27B H -0.2061 0.1239 0.2317 0.059 Uiso 1 1 calc R U
H27C H -0.1666 0.2099 0.2564 0.059 Uiso 1 1 calc R U
C28 C 0.0647(5) 0.1933(3) 0.34298(18) 0.0360(10) Uani 1 1 d . .
H28A H 0.0077 0.2477 0.3220 0.054 Uiso 1 1 calc R U
H28B H 0.1569 0.2021 0.3562 0.054 Uiso 1 1 calc R U
H28C H 0.0057 0.1828 0.3763 0.054 Uiso 1 1 calc R U
C29 C 0.3527(4) 0.1866(2) 0.14427(14) 0.0225(8) Uani 1 1 d . .
C30 C 0.3403(4) 0.1072(2) 0.11394(15) 0.0250(8) Uani 1 1 d . .
C31 C 0.2019(4) 0.0825(3) 0.11198(16) 0.0276(8) Uani 1 1 d . .
C32 C 0.0646(5) 0.1559(3) 0.12401(16) 0.0290(9) Uani 1 1 d . .
C33 C 0.0755(4) 0.2283(3) 0.16241(15) 0.0252(8) Uani 1 1 d . .
C34 C 0.2179(4) 0.2434(2) 0.17294(15) 0.0232(8) Uani 1 1 d . .
C35 C 0.5041(4) 0.1957(3) 0.15853(17) 0.0324(9) Uani 1 1 d . .
H35 H 0.5273 0.1716 0.1985 0.039 Uiso 1 1 calc R U
C36 C 0.6283(5) 0.1416(3) 0.1190(2) 0.0484(12) Uani 1 1 d . .
H36A H 0.6430 0.0765 0.1250 0.073 Uiso 1 1 calc R U
H36B H 0.7201 0.1556 0.1274 0.073 Uiso 1 1 calc R U
H36C H 0.6023 0.1578 0.0789 0.073 Uiso 1 1 calc R U
C37 C 0.5042(5) 0.2941(3) 0.1579(2) 0.0505(13) Uani 1 1 d . .
H37A H 0.4868 0.3189 0.1188 0.076 Uiso 1 1 calc R U
H37B H 0.6005 0.2973 0.1706 0.076 Uiso 1 1 calc R U
H37C H 0.4255 0.3296 0.1841 0.076 Uiso 1 1 calc R U
Zr1 Zr 0.18000(4) 0.23815(2) 0.06774(2) 0.02387(9) Uani 1 1 d . .
Zr2 Zr 0.22866(4) 0.09596(2) 0.20834(2) 0.02352(9) Uani 1 1 d . .
H30 H 0.421(5) 0.069(3) 0.0969(17) 0.028 Uiso 1 1 d . U
H31 H 0.197(4) 0.037(3) 0.0874(17) 0.028 Uiso 1 1 d . U
H32 H -0.035(5) 0.146(3) 0.1236(16) 0.028 Uiso 1 1 d . U
H33 H -0.009(4) 0.276(3) 0.1799(16) 0.028 Uiso 1 1 d . U
H34 H 0.215(4) 0.303(3) 0.1875(16) 0.028 Uiso 1 1 d . U
C1A C -0.1292(5) 0.8618(3) 0.45554(16) 0.0308(9) Uani 1 1 d . .
C2A C -0.0420(5) 0.9159(2) 0.43320(16) 0.0299(9) Uani 1 1 d . .
C3A C 0.0939(5) 0.8957(2) 0.46161(16) 0.0285(9) Uani 1 1 d . .
C4A C 0.0895(5) 0.8300(3) 0.50653(15) 0.0293(9) Uani 1 1 d . .
C5A C 0.2016(5) 0.7497(3) 0.52640(16) 0.0365(10) Uani 1 1 d . .
C6A C 0.1300(6) 0.6813(3) 0.53300(16) 0.0393(11) Uani 1 1 d . .
C7A C -0.0199(5) 0.7136(3) 0.51682(16) 0.0342(10) Uani 1 1 d . .
C8A C -0.0490(5) 0.8086(3) 0.50195(15) 0.0297(9) Uani 1 1 d . .
C9A C -0.2824(5) 0.8667(3) 0.43685(19) 0.0415(11) Uani 1 1 d . .
H9A1 H -0.3546 0.9207 0.4535 0.062 Uiso 1 1 calc R U
H9A2 H -0.3066 0.8121 0.4501 0.062 Uiso 1 1 calc R U
H9A3 H -0.2859 0.8705 0.3947 0.062 Uiso 1 1 calc R U
C10A C -0.0892(5) 0.9847(3) 0.38635(18) 0.0414(11) Uani 1 1 d . .
H10D H -0.1493 1.0426 0.4029 0.062 Uiso 1 1 calc R U
H10E H -0.1481 0.9637 0.3588 0.062 Uiso 1 1 calc R U
H10F H -0.0012 0.9931 0.3665 0.062 Uiso 1 1 calc R U
C11A C 0.2131(5) 0.9412(3) 0.45052(19) 0.0394(10) Uani 1 1 d . .
H11D H 0.2239 0.9506 0.4090 0.059 Uiso 1 1 calc R U
H11E H 0.3075 0.9024 0.4653 0.059 Uiso 1 1 calc R U
H11F H 0.1852 1.0000 0.4700 0.059 Uiso 1 1 calc R U
C12A C 0.3543(6) 0.7444(4) 0.5453(2) 0.0549(13) Uani 1 1 d . .
H12D H 0.3501 0.7611 0.5860 0.082 Uiso 1 1 calc R U
H12E H 0.3925 0.7864 0.5221 0.082 Uiso 1 1 calc R U
H12F H 0.4202 0.6822 0.5403 0.082 Uiso 1 1 calc R U
C13A C 0.2034(7) 0.5871(3) 0.5559(2) 0.0610(15) Uani 1 1 d . .
H13D H 0.3100 0.5695 0.5466 0.092 Uiso 1 1 calc R U
H13E H 0.1599 0.5441 0.5382 0.092 Uiso 1 1 calc R U
H13F H 0.1880 0.5862 0.5977 0.092 Uiso 1 1 calc R U
C14A C -0.1323(6) 0.6618(3) 0.5208(2) 0.0504(13) Uani 1 1 d . .
H14D H -0.0805 0.5965 0.5235 0.076 Uiso 1 1 calc R U
H14E H -0.1930 0.6741 0.4864 0.076 Uiso 1 1 calc R U
H14F H -0.1963 0.6811 0.5551 0.076 Uiso 1 1 calc R U
C15A C 0.1393(4) 0.6174(2) 0.18274(16) 0.0281(8) Uani 1 1 d . .
C16A C 0.0050(5) 0.6097(3) 0.20627(17) 0.0321(9) Uani 1 1 d . .
C17A C 0.0303(4) 0.5290(3) 0.24076(16) 0.0309(9) Uani 1 1 d . .
C18A C 0.1868(4) 0.4805(2) 0.23485(15) 0.0252(8) Uani 1 1 d . .
C19A C 0.2929(4) 0.4339(2) 0.27677(16) 0.0272(8) Uani 1 1 d . .
C20A C 0.4233(4) 0.4591(2) 0.26588(16) 0.0281(8) Uani 1 1 d . .
C21A C 0.4014(4) 0.5251(3) 0.22049(16) 0.0278(8) Uani 1 1 d . .
C22A C 0.2547(4) 0.5368(2) 0.19971(14) 0.0231(8) Uani 1 1 d . .
C23A C 0.1557(5) 0.6911(3) 0.14246(18) 0.0390(10) Uani 1 1 d . .
H23D H 0.1429 0.6749 0.1028 0.058 Uiso 1 1 calc R U
H23E H 0.2547 0.6981 0.1461 0.058 Uiso 1 1 calc R U
H23F H 0.0802 0.7485 0.1523 0.058 Uiso 1 1 calc R U
C24A C -0.1455(5) 0.6767(3) 0.1967(2) 0.0477(12) Uani 1 1 d . .
H24D H -0.1348 0.7371 0.1891 0.072 Uiso 1 1 calc R U
H24E H -0.2089 0.6789 0.2311 0.072 Uiso 1 1 calc R U
H24F H -0.1907 0.6578 0.1636 0.072 Uiso 1 1 calc R U
C25A C -0.0873(5) 0.4953(3) 0.2704(2) 0.0447(11) Uani 1 1 d . .
H25D H -0.1737 0.5472 0.2803 0.067 Uiso 1 1 calc R U
H25E H -0.0475 0.4622 0.3056 0.067 Uiso 1 1 calc R U
H25F H -0.1171 0.4547 0.2446 0.067 Uiso 1 1 calc R U
C26A C 0.2772(5) 0.3640(3) 0.32005(19) 0.0415(11) Uani 1 1 d . .
H26D H 0.3014 0.3045 0.3015 0.062 Uiso 1 1 calc R U
H26E H 0.1748 0.3809 0.3353 0.062 Uiso 1 1 calc R U
H26F H 0.3451 0.3608 0.3516 0.062 Uiso 1 1 calc R U
C27A C 0.5662(5) 0.4196(3) 0.2967(2) 0.0411(10) Uani 1 1 d . .
H27D H 0.5452 0.3979 0.3349 0.062 Uiso 1 1 calc R U
H27E H 0.6159 0.4663 0.3008 0.062 Uiso 1 1 calc R U
H27F H 0.6308 0.3686 0.2745 0.062 Uiso 1 1 calc R U
C28A C 0.5180(5) 0.5623(3) 0.19359(19) 0.0387(10) Uani 1 1 d . .
H28D H 0.5711 0.5219 0.1627 0.058 Uiso 1 1 calc R U
H28E H 0.5883 0.5662 0.2229 0.058 Uiso 1 1 calc R U
H28F H 0.4705 0.6230 0.1777 0.058 Uiso 1 1 calc R U
C29A C 0.3048(4) 0.6804(2) 0.36044(14) 0.0236(8) Uani 1 1 d . .
C30A C 0.1944(4) 0.7446(2) 0.32534(15) 0.0252(8) Uani 1 1 d . .
C31A C 0.0417(4) 0.7409(3) 0.32702(15) 0.0254(8) Uani 1 1 d . .
C32A C -0.0072(5) 0.6756(3) 0.36309(17) 0.0296(9) Uani 1 1 d . .
C33A C 0.1116(5) 0.5939(3) 0.38068(16) 0.0280(9) Uani 1 1 d . .
C34A C 0.2597(5) 0.6052(3) 0.38706(16) 0.0257(8) Uani 1 1 d . .
C35A C 0.4692(4) 0.6717(3) 0.35378(17) 0.0329(9) Uani 1 1 d . .
H35A H 0.5124 0.6257 0.3232 0.040 Uiso 1 1 calc R U
C36A C 0.5540(6) 0.6385(4) 0.4086(3) 0.0750(19) Uani 1 1 d . .
H36D H 0.5273 0.6871 0.4373 0.113 Uiso 1 1 calc R U
H36E H 0.6609 0.6215 0.4000 0.113 Uiso 1 1 calc R U
H36F H 0.5283 0.5854 0.4239 0.113 Uiso 1 1 calc R U
C37A C 0.4979(6) 0.7588(4) 0.3353(3) 0.0634(16) Uani 1 1 d . .
H37D H 0.4589 0.7761 0.2968 0.095 Uiso 1 1 calc R U
H37E H 0.6050 0.7501 0.3345 0.095 Uiso 1 1 calc R U
H37F H 0.4486 0.8069 0.3627 0.095 Uiso 1 1 calc R U
Zr1A Zr 0.10422(4) 0.74351(2) 0.42723(2) 0.02619(10) Uani 1 1 d . .
Zr2A Zr 0.19268(4) 0.60131(2) 0.28809(2) 0.02376(9) Uani 1 1 d . .
H30B H 0.217(4) 0.795(3) 0.3095(16) 0.029 Uiso 1 1 d . U
H34B H 0.330(5) 0.560(3) 0.4042(18) 0.037(12) Uiso 1 1 d . .
H31B H -0.018(5) 0.785(3) 0.3091(19) 0.044 Uiso 1 1 d . U
H32B H -0.099(5) 0.674(3) 0.3608(19) 0.044 Uiso 1 1 d . U
H33B H 0.094(5) 0.550(3) 0.4035(19) 0.044 Uiso 1 1 d . U

loop_
_atom_site_aniso_label
_atom_site_aniso_U_11
_atom_site_aniso_U_22
_atom_site_aniso_U_33
_atom_site_aniso_U_23
_atom_site_aniso_U_13
_atom_site_aniso_U_12
C1 0.052(3) 0.026(2) 0.025(2) 0.0021(16) -0.0111(18) -0.0115(19)
C2 0.059(3) 0.036(2) 0.024(2) -0.0025(17) 0.001(2) -0.008(2)
C3 0.045(3) 0.041(2) 0.025(2) 0.0057(17) 0.0039(18) -0.010(2)
C4 0.049(3) 0.028(2) 0.023(2) 0.0075(16) -0.0022(18) -0.0109(19)
C5 0.044(3) 0.022(2) 0.0251(19) 0.0045(15) -0.0117(17) -0.0103(18)
C6 0.041(3) 0.026(2) 0.025(2) 0.0072(16) -0.0054(17) -0.0008(18)
C7 0.033(2) 0.037(2) 0.033(2) 0.0134(18) -0.0107(18) -0.0086(19)
C8 0.052(3) 0.032(2) 0.0226(19) 0.0084(16) -0.0131(18) -0.016(2)
C9 0.100(5) 0.047(3) 0.045(3) 0.006(2) -0.029(3) -0.036(3)
C10 0.089(4) 0.039(3) 0.042(3) -0.008(2) 0.012(3) -0.006(3)
C11 0.044(3) 0.057(3) 0.051(3) 0.011(2) 0.014(2) -0.007(2)
C12 0.062(3) 0.032(2) 0.042(3) 0.0037(19) -0.010(2) -0.019(2)
C13 0.056(3) 0.035(2) 0.042(3) 0.000(2) -0.001(2) 0.000(2)
C14 0.037(3) 0.053(3) 0.056(3) 0.019(2) -0.011(2) -0.016(2)
C15 0.034(2) 0.030(2) 0.0227(19) 0.0094(15) -0.0072(16) -0.0123(18)
C16 0.030(2) 0.026(2) 0.035(2) 0.0109(17) -0.0021(17) -0.0026(17)
C17 0.034(2) 0.024(2) 0.027(2) 0.0067(15) -0.0002(16) -0.0046(17)
C18 0.029(2) 0.0244(19) 0.0266(19) 0.0073(15) -0.0019(16) -0.0115(17)
C19 0.032(2) 0.028(2) 0.029(2) 0.0059(16) -0.0014(16) -0.0146(18)
C20 0.028(2) 0.028(2) 0.029(2) 0.0069(16) 0.0017(16) -0.0087(17)
C21 0.030(2) 0.025(2) 0.0236(19) 0.0040(15) 0.0018(15) -0.0091(17)
C22 0.033(2) 0.027(2) 0.0206(18) 0.0067(15) -0.0029(15) -0.0106(17)
C23 0.038(3) 0.045(3) 0.042(2) 0.006(2) -0.011(2) -0.013(2)
C24 0.032(2) 0.044(3) 0.054(3) 0.007(2) 0.002(2) -0.007(2)
C25 0.052(3) 0.035(2) 0.037(2) -0.0007(19) 0.008(2) -0.009(2)
C26 0.042(3) 0.039(2) 0.039(2) -0.0012(19) -0.0066(19) -0.016(2)
C27 0.031(2) 0.042(3) 0.044(3) 0.003(2) 0.0034(19) -0.010(2)
C28 0.041(3) 0.031(2) 0.036(2) -0.0042(17) 0.0071(19) -0.0128(19)
C29 0.027(2) 0.0227(19) 0.0181(17) 0.0016(14) -0.0009(14) -0.0083(16)
C30 0.026(2) 0.0218(19) 0.0241(19) 0.0014(15) 0.0037(15) -0.0035(16)
C31 0.034(2) 0.024(2) 0.0250(19) -0.0005(15) -0.0037(16) -0.0090(17)
C32 0.029(2) 0.032(2) 0.028(2) 0.0046(16) -0.0060(17) -0.0129(18)
C33 0.026(2) 0.026(2) 0.0249(19) 0.0004(15) -0.0018(15) -0.0081(17)
C34 0.028(2) 0.0214(19) 0.0203(18) 0.0001(14) -0.0028(15) -0.0065(16)
C35 0.029(2) 0.037(2) 0.031(2) 0.0050(17) 0.0003(17) -0.0115(18)
C36 0.032(3) 0.052(3) 0.063(3) -0.007(2) 0.005(2) -0.015(2)
C37 0.034(3) 0.053(3) 0.070(3) -0.025(2) 0.007(2) -0.021(2)
Zr1 0.0292(2) 0.02295(19) 0.01948(18) 0.00179(14) -0.00215(14) -0.00785(15)
Zr2 0.0259(2) 0.02326(19) 0.02123(18) 0.00308(14) -0.00082(14) -0.00731(15)
C1A 0.035(2) 0.032(2) 0.0235(19) -0.0062(16) 0.0048(16) -0.0088(18)
C2A 0.043(2) 0.0222(19) 0.0238(19) -0.0050(15) 0.0052(17) -0.0098(18)
C3A 0.038(2) 0.0226(19) 0.0252(19) -0.0070(15) 0.0035(17) -0.0092(17)
C4A 0.045(2) 0.025(2) 0.0174(18) -0.0086(15) -0.0009(16) -0.0099(18)
C5A 0.055(3) 0.035(2) 0.0195(19) -0.0045(16) -0.0047(18) -0.014(2)
C6A 0.065(3) 0.028(2) 0.023(2) -0.0009(16) -0.003(2) -0.009(2)
C7A 0.053(3) 0.032(2) 0.0207(19) 0.0001(16) -0.0009(18) -0.018(2)
C8A 0.045(2) 0.024(2) 0.0212(19) -0.0044(15) 0.0041(17) -0.0125(18)
C9A 0.036(3) 0.043(3) 0.044(3) -0.004(2) 0.000(2) -0.010(2)
C10A 0.053(3) 0.031(2) 0.040(2) 0.0045(18) 0.000(2) -0.013(2)
C11A 0.043(3) 0.037(2) 0.042(2) -0.0110(19) 0.004(2) -0.017(2)
C12A 0.054(3) 0.056(3) 0.052(3) -0.005(2) -0.020(2) -0.010(3)
C13A 0.095(4) 0.038(3) 0.051(3) 0.016(2) -0.029(3) -0.021(3)
C14A 0.079(4) 0.043(3) 0.039(3) 0.002(2) 0.006(2) -0.034(3)
C15A 0.035(2) 0.025(2) 0.0251(19) -0.0056(15) -0.0047(16) -0.0084(17)
C16A 0.033(2) 0.027(2) 0.036(2) -0.0121(17) -0.0053(18) -0.0070(18)
C17A 0.031(2) 0.036(2) 0.029(2) -0.0112(17) -0.0014(17) -0.0148(18)
C18A 0.029(2) 0.0220(19) 0.0251(19) -0.0064(15) -0.0018(15) -0.0077(16)
C19A 0.035(2) 0.0166(18) 0.030(2) -0.0037(15) 0.0000(17) -0.0073(16)
C20A 0.027(2) 0.0214(19) 0.032(2) -0.0046(15) -0.0046(16) -0.0006(16)
C21A 0.029(2) 0.026(2) 0.028(2) -0.0084(15) 0.0043(16) -0.0070(17)
C22A 0.031(2) 0.0179(18) 0.0203(18) -0.0054(14) -0.0005(15) -0.0068(16)
C23A 0.047(3) 0.032(2) 0.036(2) 0.0011(18) -0.011(2) -0.009(2)
C24A 0.038(3) 0.041(3) 0.060(3) -0.011(2) -0.015(2) -0.003(2)
C25A 0.037(3) 0.049(3) 0.053(3) -0.004(2) 0.001(2) -0.021(2)
C26A 0.049(3) 0.040(3) 0.039(2) 0.0057(19) -0.007(2) -0.019(2)
C27A 0.040(3) 0.032(2) 0.048(3) 0.0014(19) -0.008(2) -0.005(2)
C28A 0.033(2) 0.041(2) 0.044(2) -0.0017(19) 0.0056(19) -0.014(2)
C29A 0.029(2) 0.0234(19) 0.0189(17) -0.0044(14) -0.0023(15) -0.0090(16)
C30A 0.033(2) 0.0212(19) 0.0215(18) -0.0010(15) -0.0012(16) -0.0089(17)
C31A 0.026(2) 0.025(2) 0.0216(19) -0.0021(15) -0.0046(15) -0.0019(16)
C32A 0.029(2) 0.029(2) 0.031(2) -0.0074(16) 0.0026(17) -0.0100(18)
C33A 0.038(2) 0.022(2) 0.027(2) -0.0028(15) 0.0024(17) -0.0141(18)
C34A 0.032(2) 0.0196(19) 0.0249(19) -0.0016(15) -0.0043(16) -0.0065(17)
C35A 0.032(2) 0.036(2) 0.034(2) -0.0082(17) -0.0015(17) -0.0142(19)
C36A 0.046(3) 0.084(4) 0.100(5) 0.053(4) -0.037(3) -0.027(3)
C37A 0.042(3) 0.072(4) 0.086(4) 0.035(3) -0.021(3) -0.032(3)
Zr1A 0.0363(2) 0.02271(19) 0.01983(18) -0.00324(14) -0.00019(15) -0.00913(16)
Zr2A 0.0267(2) 0.02299(19) 0.02164(18) -0.00467(14) -0.00087(14) -0.00739(15)

loop_
_atom_type_symbol
_atom_type_description
_atom_type_scat_dispersion_real
_atom_type_scat_dispersion_imag
_atom_type_scat_source
C C 0.0033 0.0016 'International Tables Vol C Tables 4.2.6.8 and 6.1.1.4'
H H 0.0000 0.0000 'International Tables Vol C Tables 4.2.6.8 and 6.1.1.4'
Zr Zr -2.9673 0.5597 'International Tables Vol C Tables 4.2.6.8 and 6.1.1.4'

loop_
_geom_angle_atom_site_label_1
_geom_angle_atom_site_label_2
_geom_angle_atom_site_label_3
_geom_angle
C2 C1 C8 107.8(4)
C2 C1 C9 126.1(4)
C8 C1 C9 126.0(4)
C2 C1 Zr1 80.0(2)
C8 C1 Zr1 65.5(2)
C9 C1 Zr1 123.5(3)
C1 C2 C3 111.2(4)
C1 C2 C10 124.0(4)
C3 C2 C10 124.8(5)
C1 C2 Zr1 68.0(2)
C3 C2 Zr1 70.5(2)
C10 C2 Zr1 128.6(3)
C2 C3 C4 105.7(4)
C2 C3 C11 126.4(4)
C4 C3 C11 127.4(4)
C2 C3 Zr1 77.5(2)
C4 C3 Zr1 63.3(2)
C11 C3 Zr1 129.6(3)
C8 C4 C3 108.8(4)
C8 C4 C5 108.0(4)
C3 C4 C5 130.5(4)
C8 C4 Zr1 71.5(2)
C3 C4 Zr1 81.9(2)
C5 C4 Zr1 79.7(2)
C6 C5 C4 106.4(3)
C6 C5 C12 125.8(4)
C4 C5 C12 127.3(4)
C6 C5 Zr1 79.1(2)
C4 C5 Zr1 64.9(2)
C12 C5 Zr1 127.1(3)
C5 C6 C7 111.0(4)
C5 C6 C13 124.1(4)
C7 C6 C13 124.8(4)
C5 C6 Zr1 68.9(2)
C7 C6 Zr1 68.6(2)
C13 C6 Zr1 129.4(3)
C8 C7 C6 106.4(4)
C8 C7 C14 128.8(4)
C6 C7 C14 124.6(4)
C8 C7 Zr1 65.2(2)
C6 C7 Zr1 78.5(2)
C14 C7 Zr1 125.7(3)
C7 C8 C1 130.9(4)
C7 C8 C4 108.0(3)
C1 C8 C4 106.4(4)
C7 C8 Zr1 80.0(2)
C1 C8 Zr1 79.1(2)
C4 C8 Zr1 71.3(2)
C1 C9 H9A 109.5
C1 C9 H9B 109.5
H9A C9 H9B 109.5
C1 C9 H9C 109.5
H9A C9 H9C 109.5
H9B C9 H9C 109.5
C2 C10 H10A 109.5
C2 C10 H10B 109.5
H10A C10 H10B 109.5
C2 C10 H10C 109.5
H10A C10 H10C 109.5
H10B C10 H10C 109.5
C3 C11 H11A 109.5
C3 C11 H11B 109.5
H11A C11 H11B 109.5
C3 C11 H11C 109.5
H11A C11 H11C 109.5
H11B C11 H11C 109.5
C5 C12 H12A 109.5
C5 C12 H12B 109.5
H12A C12 H12B 109.5
C5 C12 H12C 109.5
H12A C12 H12C 109.5
H12B C12 H12C 109.5
C6 C13 H13A 109.5
C6 C13 H13B 109.5
H13A C13 H13B 109.5
C6 C13 H13C 109.5
H13A C13 H13C 109.5
H13B C13 H13C 109.5
C7 C14 H14A 109.5
C7 C14 H14B 109.5
H14A C14 H14B 109.5
C7 C14 H14C 109.5
H14A C14 H14C 109.5
H14B C14 H14C 109.5
C16 C15 C22 106.1(3)
C16 C15 C23 126.1(4)
C22 C15 C23 127.1(4)
C16 C15 Zr2 79.6(2)
C22 C15 Zr2 63.39(19)
C23 C15 Zr2 128.9(3)
C17 C16 C15 111.1(3)
C17 C16 C24 125.4(4)
C15 C16 C24 123.4(4)
C17 C16 Zr2 68.1(2)
C15 C16 Zr2 68.6(2)
C24 C16 Zr2 132.3(3)
C16 C17 C18 106.6(3)
C16 C17 C25 126.1(4)
C18 C17 C25 127.0(4)
C16 C17 Zr2 80.2(2)
C18 C17 Zr2 63.91(19)
C25 C17 Zr2 125.3(3)
C19 C18 C17 130.5(3)
C19 C18 C22 108.4(3)
C17 C18 C22 107.4(3)
C19 C18 Zr2 79.2(2)
C17 C18 Zr2 81.2(2)
C22 C18 Zr2 71.26(19)
C20 C19 C18 106.5(3)
C20 C19 C26 126.9(4)
C18 C19 C26 126.3(4)
C20 C19 Zr2 78.5(2)
C18 C19 Zr2 65.76(19)
C26 C19 Zr2 124.9(3)
C21 C20 C19 110.4(3)
C21 C20 C27 124.1(4)
C19 C20 C27 125.4(4)
C21 C20 Zr2 69.5(2)
C19 C20 Zr2 68.6(2)
C27 C20 Zr2 129.8(3)
C20 C21 C22 107.2(3)
C20 C21 C28 124.7(4)
C22 C21 C28 127.8(4)
C20 C21 Zr2 78.0(2)
C22 C21 Zr2 64.92(19)
C28 C21 Zr2 127.4(2)
C15 C22 C21 131.8(3)
C15 C22 C18 108.6(3)
C21 C22 C18 107.4(3)
C15 C22 Zr2 82.1(2)
C21 C22 Zr2 80.0(2)
C18 C22 Zr2 71.51(19)
C15 C23 H23A 109.5
C15 C23 H23B 109.5
H23A C23 H23B 109.5
C15 C23 H23C 109.5
H23A C23 H23C 109.5
H23B C23 H23C 109.5
C16 C24 H24A 109.5
C16 C24 H24B 109.5
H24A C24 H24B 109.5
C16 C24 H24C 109.5
H24A C24 H24C 109.5
H24B C24 H24C 109.5
C17 C25 H25A 109.5
C17 C25 H25B 109.5
H25A C25 H25B 109.5
C17 C25 H25C 109.5
H25A C25 H25C 109.5
H25B C25 H25C 109.5
C19 C26 H26A 109.5
C19 C26 H26B 109.5
H26A C26 H26B 109.5
C19 C26 H26C 109.5
H26A C26 H26C 109.5
H26B C26 H26C 109.5
C20 C27 H27A 109.5
C20 C27 H27B 109.5
H27A C27 H27B 109.5
C20 C27 H27C 109.5
H27A C27 H27C 109.5
H27B C27 H27C 109.5
C21 C28 H28A 109.5
C21 C28 H28B 109.5
H28A C28 H28B 109.5
C21 C28 H28C 109.5
H28A C28 H28C 109.5
H28B C28 H28C 109.5
C30 C29 C34 116.5(3)
C30 C29 C35 121.0(3)
C34 C29 C35 120.6(3)
C30 C29 Zr1 71.6(2)
C34 C29 Zr1 75.6(2)
C35 C29 Zr1 135.7(2)
C30 C29 Zr2 69.48(19)
C34 C29 Zr2 67.39(19)
C35 C29 Zr2 121.1(2)
Zr1 C29 Zr2 103.22(13)
C29 C30 C31 123.4(3)
C29 C30 Zr1 73.0(2)
C31 C30 Zr1 78.7(2)
C29 C30 Zr2 76.3(2)
C31 C30 Zr2 66.25(19)
Zr1 C30 Zr2 106.61(15)
C29 C30 H30 120(3)
C31 C30 H30 117(3)
Zr1 C30 H30 124(3)
Zr2 C30 H30 129(3)
C32 C31 C30 116.0(3)
C32 C31 Zr2 81.5(2)
C30 C31 Zr2 77.6(2)
C32 C31 Zr1 62.6(2)
C30 C31 Zr1 66.8(2)
Zr2 C31 Zr1 106.25(15)
C32 C31 H31 117(2)
C30 C31 H31 119(2)
Zr2 C31 H31 137(2)
Zr1 C31 H31 117(2)
C31 C32 C33 116.6(4)
C31 C32 Zr1 82.6(2)
C33 C32 Zr1 76.4(2)
C31 C32 Zr2 63.4(2)
C33 C32 Zr2 67.2(2)
Zr1 C32 Zr2 107.12(16)
C31 C32 H32 122(2)
C33 C32 H32 115(2)
Zr1 C32 H32 134(2)
Zr2 C32 H32 119(2)
C34 C33 C32 121.5(3)
C34 C33 Zr2 72.3(2)
C32 C33 Zr2 78.0(2)
C34 C33 Zr1 75.7(2)
C32 C33 Zr1 67.2(2)
Zr2 C33 Zr1 107.92(15)
C34 C33 H33 112(2)
C32 C33 H33 126(2)
Zr2 C33 H33 127(2)
Zr1 C33 H33 125(2)
C29 C34 C33 119.8(3)
C29 C34 Zr2 78.1(2)
C33 C34 Zr2 71.9(2)
C29 C34 Zr1 69.74(19)
C33 C34 Zr1 69.63(19)
Zr2 C34 Zr1 105.17(14)
C29 C34 H34 120(2)
C33 C34 H34 117(2)
Zr2 C34 H34 140(2)
Zr1 C34 H34 115(2)
C36 C35 C37 108.7(3)
C36 C35 C29 113.3(3)
C37 C35 C29 112.1(3)
C36 C35 H35 107.5
C37 C35 H35 107.5
C29 C35 H35 107.5
C35 C36 H36A 109.5
C35 C36 H36B 109.5
H36A C36 H36B 109.5
C35 C36 H36C 109.5
H36A C36 H36C 109.5
H36B C36 H36C 109.5
C35 C37 H37A 109.5
C35 C37 H37B 109.5
H37A C37 H37B 109.5
C35 C37 H37C 109.5
H37A C37 H37C 109.5
H37B C37 H37C 109.5
C4 Zr1 C8 37.18(15)
C4 Zr1 C32 149.22(15)
C8 Zr1 C32 112.40(15)
C4 Zr1 C30 140.09(14)
C8 Zr1 C30 144.93(14)
C32 Zr1 C30 64.35(14)
C4 Zr1 C33 145.25(14)
C8 Zr1 C33 127.09(15)
C32 Zr1 C33 36.43(13)
C30 Zr1 C33 72.82(13)
C4 Zr1 C29 132.72(14)
C8 Zr1 C29 169.04(14)
C32 Zr1 C29 77.99(13)
C30 Zr1 C29 35.42(12)
C33 Zr1 C29 63.30(12)
C4 Zr1 C1 58.63(14)
C8 Zr1 C1 35.38(14)
C32 Zr1 C1 99.66(14)
C30 Zr1 C1 109.57(13)
C33 Zr1 C1 132.41(14)
C29 Zr1 C1 142.51(13)
C4 Zr1 C7 58.76(15)
C8 Zr1 C7 34.88(14)
C32 Zr1 C7 93.15(14)
C30 Zr1 C7 156.11(13)
C33 Zr1 C7 94.12(13)
C29 Zr1 C7 152.45(13)
C1 Zr1 C7 64.32(14)
C4 Zr1 C5 35.37(13)
C8 Zr1 C5 59.17(13)
C32 Zr1 C5 139.62(14)
C30 Zr1 C5 146.74(13)
C33 Zr1 C5 112.91(13)
C29 Zr1 C5 115.50(12)
C1 Zr1 C5 90.72(12)
C7 Zr1 C5 56.63(14)
C4 Zr1 C34 137.24(13)
C8 Zr1 C34 152.22(14)
C32 Zr1 C34 64.68(13)
C30 Zr1 C34 61.18(12)
C33 Zr1 C34 34.70(12)
C29 Zr1 C34 34.65(12)
C1 Zr1 C34 163.84(13)
C7 Zr1 C34 118.10(13)
C5 Zr1 C34 103.84(12)
C4 Zr1 C3 34.80(14)
C8 Zr1 C3 58.72(15)
C32 Zr1 C3 150.42(14)
C30 Zr1 C3 105.57(13)
C33 Zr1 C3 171.78(14)
C29 Zr1 C3 110.57(13)
C1 Zr1 C3 55.80(15)
C7 Zr1 C3 90.06(14)
C5 Zr1 C3 63.85(14)
C34 Zr1 C3 137.35(14)
C4 Zr1 C31 150.75(13)
C8 Zr1 C31 123.83(13)
C32 Zr1 C31 34.74(13)
C30 Zr1 C31 34.45(13)
C33 Zr1 C31 60.45(12)
C29 Zr1 C31 62.63(12)
C1 Zr1 C31 94.02(13)
C7 Zr1 C31 121.69(13)
C5 Zr1 C31 173.36(13)
C34 Zr1 C31 70.92(12)
C3 Zr1 C31 122.75(13)
C22 Zr2 C18 37.23(13)
C22 Zr2 C31 150.49(14)
C18 Zr2 C31 113.26(14)
C22 Zr2 C33 134.14(13)
C18 Zr2 C33 141.21(13)
C31 Zr2 C33 64.86(13)
C22 Zr2 C34 131.59(13)
C18 Zr2 C34 167.16(13)
C31 Zr2 C34 77.61(13)
C33 Zr2 C34 35.78(12)
C22 Zr2 C30 151.92(14)
C18 Zr2 C30 130.71(13)
C31 Zr2 C30 36.17(13)
C33 Zr2 C30 72.59(13)
C34 Zr2 C30 62.09(12)
C22 Zr2 C19 59.27(13)
C18 Zr2 C19 35.08(13)
C31 Zr2 C19 96.20(13)
C33 Zr2 C19 106.63(13)
C34 Zr2 C19 141.01(13)
C30 Zr2 C19 129.64(13)
C22 Zr2 C21 35.09(13)
C18 Zr2 C21 58.68(13)
C31 Zr2 C21 144.84(14)
C33 Zr2 C21 99.34(13)
C34 Zr2 C21 108.54(12)
C30 Zr2 C21 170.58(12)
C19 Zr2 C21 56.64(12)
C22 Zr2 C17 58.36(13)
C18 Zr2 C17 34.89(12)
C31 Zr2 C17 97.50(13)
C33 Zr2 C17 159.83(13)
C34 Zr2 C17 154.66(13)
C30 Zr2 C17 99.29(12)
C19 Zr2 C17 63.80(13)
C21 Zr2 C17 89.89(12)
C22 Zr2 C15 34.49(13)
C18 Zr2 C15 58.41(13)
C31 Zr2 C15 145.77(14)
C33 Zr2 C15 144.41(13)
C34 Zr2 C15 116.69(12)
C30 Zr2 C15 120.23(13)
C19 Zr2 C15 90.12(13)
C21 Zr2 C15 63.63(13)
C17 Zr2 C15 55.66(13)
C22 Zr2 C32 145.20(13)
C18 Zr2 C32 121.90(13)
C31 Zr2 C32 35.08(13)
C33 Zr2 C32 34.79(12)
C34 Zr2 C32 62.82(13)
C30 Zr2 C32 60.31(13)
C19 Zr2 C32 89.96(13)
C21 Zr2 C32 115.73(13)
C17 Zr2 C32 125.12(13)
C15 Zr2 C32 179.12(13)
C22 Zr2 C29 140.38(13)
C18 Zr2 C29 155.58(13)
C31 Zr2 C29 64.72(13)
C33 Zr2 C29 62.00(12)
C34 Zr2 C29 34.47(12)
C30 Zr2 C29 34.19(12)
C19 Zr2 C29 160.31(12)
C21 Zr2 C29 137.71(12)
C17 Zr2 C29 121.00(12)
C15 Zr2 C29 108.36(12)
C32 Zr2 C29 71.67(12)
C2A C1A C8A 107.0(4)
C2A C1A C9A 125.6(4)
C8A C1A C9A 127.1(4)
C2A C1A Zr1A 78.6(2)
C8A C1A Zr1A 64.5(2)
C9A C1A Zr1A 125.9(3)
C3A C2A C1A 110.8(3)
C3A C2A C10A 124.9(4)
C1A C2A C10A 124.3(4)
C3A C2A Zr1A 68.5(2)
C1A C2A Zr1A 69.0(2)
C10A C2A Zr1A 129.9(3)
C2A C3A C4A 106.6(3)
C2A C3A C11A 125.8(4)
C4A C3A C11A 127.3(4)
C2A C3A Zr1A 79.4(2)
C4A C3A Zr1A 64.88(19)
C11A C3A Zr1A 125.0(3)
C5A C4A C8A 108.5(3)
C5A C4A C3A 131.4(4)
C8A C4A C3A 107.7(3)
C5A C4A Zr1A 82.3(2)
C8A C4A Zr1A 71.4(2)
C3A C4A Zr1A 79.7(2)
C6A C5A C4A 105.9(4)
C6A C5A C12A 126.8(4)
C4A C5A C12A 126.6(4)
C6A C5A Zr1A 77.7(2)
C4A C5A Zr1A 63.1(2)
C12A C5A Zr1A 130.6(3)
C7A C6A C5A 111.5(4)
C7A C6A C13A 124.2(4)
C5A C6A C13A 124.3(5)
C7A C6A Zr1A 68.1(2)
C5A C6A Zr1A 70.3(2)
C13A C6A Zr1A 130.4(3)
C6A C7A C8A 106.7(4)
C6A C7A C14A 126.5(4)
C8A C7A C14A 126.5(4)
C6A C7A Zr1A 79.8(2)
C8A C7A Zr1A 65.0(2)
C14A C7A Zr1A 125.2(3)
C1A C8A C7A 131.3(4)
C1A C8A C4A 107.8(3)
C7A C8A C4A 107.4(4)
C1A C8A Zr1A 80.7(2)
C7A C8A Zr1A 79.8(2)
C4A C8A Zr1A 71.3(2)
C1A C9A H9A1 109.5
C1A C9A H9A2 109.5
H9A1 C9A H9A2 109.5
C1A C9A H9A3 109.5
H9A1 C9A H9A3 109.5
H9A2 C9A H9A3 109.5
C2A C10A H10D 109.5
C2A C10A H10E 109.5
H10D C10A H10E 109.5
C2A C10A H10F 109.5
H10D C10A H10F 109.5
H10E C10A H10F 109.5
C3A C11A H11D 109.5
C3A C11A H11E 109.5
H11D C11A H11E 109.5
C3A C11A H11F 109.5
H11D C11A H11F 109.5
H11E C11A H11F 109.5
C5A C12A H12D 109.5
C5A C12A H12E 109.5
H12D C12A H12E 109.5
C5A C12A H12F 109.5
H12D C12A H12F 109.5
H12E C12A H12F 109.5
C6A C13A H13D 109.5
C6A C13A H13E 109.5
H13D C13A H13E 109.5
C6A C13A H13F 109.5
H13D C13A H13F 109.5
H13E C13A H13F 109.5
C7A C14A H14D 109.5
C7A C14A H14E 109.5
H14D C14A H14E 109.5
C7A C14A H14F 109.5
H14D C14A H14F 109.5
H14E C14A H14F 109.5
C16A C15A C22A 107.0(3)
C16A C15A C23A 125.9(4)
C22A C15A C23A 126.8(4)
C16A C15A Zr2A 78.3(2)
C22A C15A Zr2A 63.97(19)
C23A C15A Zr2A 127.4(3)
C15A C16A C17A 110.8(4)
C15A C16A C24A 124.9(4)
C17A C16A C24A 124.3(4)
C15A C16A Zr2A 70.0(2)
C17A C16A Zr2A 67.2(2)
C24A C16A Zr2A 130.0(3)
C16A C17A C18A 106.6(3)
C16A C17A C25A 126.1(4)
C18A C17A C25A 126.7(4)
C16A C17A Zr2A 80.1(2)
C18A C17A Zr2A 65.6(2)
C25A C17A Zr2A 125.6(3)
C19A C18A C17A 131.1(3)
C19A C18A C22A 107.6(3)
C17A C18A C22A 107.2(3)
C19A C18A Zr2A 80.7(2)
C17A C18A Zr2A 78.9(2)
C22A C18A Zr2A 71.68(19)
C20A C19A C18A 107.1(3)
C20A C19A C26A 125.4(4)
C18A C19A C26A 127.3(4)
C20A C19A Zr2A 79.7(2)
C18A C19A Zr2A 64.41(19)
C26A C19A Zr2A 125.8(3)
C19A C20A C21A 110.7(3)
C19A C20A C27A 124.4(4)
C21A C20A C27A 124.9(4)
C19A C20A Zr2A 68.3(2)
C21A C20A Zr2A 68.6(2)
C27A C20A Zr2A 131.6(3)
C20A C21A C22A 106.3(3)
C20A C21A C28A 126.1(4)
C22A C21A C28A 126.9(4)
C20A C21A Zr2A 79.1(2)
C22A C21A Zr2A 64.46(18)
C28A C21A Zr2A 128.7(3)
C21A C22A C15A 131.2(3)
C21A C22A C18A 108.2(3)
C15A C22A C18A 108.1(3)
C21A C22A Zr2A 80.8(2)
C15A C22A Zr2A 81.3(2)
C18A C22A Zr2A 70.98(19)
C15A C23A H23D 109.5
C15A C23A H23E 109.5
H23D C23A H23E 109.5
C15A C23A H23F 109.5
H23D C23A H23F 109.5
H23E C23A H23F 109.5
C16A C24A H24D 109.5
C16A C24A H24E 109.5
H24D C24A H24E 109.5
C16A C24A H24F 109.5
H24D C24A H24F 109.5
H24E C24A H24F 109.5
C17A C25A H25D 109.5
C17A C25A H25E 109.5
H25D C25A H25E 109.5
C17A C25A H25F 109.5
H25D C25A H25F 109.5
H25E C25A H25F 109.5
C19A C26A H26D 109.5
C19A C26A H26E 109.5
H26D C26A H26E 109.5
C19A C26A H26F 109.5
H26D C26A H26F 109.5
H26E C26A H26F 109.5
C20A C27A H27D 109.5
C20A C27A H27E 109.5
H27D C27A H27E 109.5
C20A C27A H27F 109.5
H27D C27A H27F 109.5
H27E C27A H27F 109.5
C21A C28A H28D 109.5
C21A C28A H28E 109.5
H28D C28A H28E 109.5
C21A C28A H28F 109.5
H28D C28A H28F 109.5
H28E C28A H28F 109.5
C30A C29A C34A 116.3(3)
C30A C29A C35A 121.3(3)
C34A C29A C35A 119.3(3)
C30A C29A Zr1A 76.6(2)
C34A C29A Zr1A 71.7(2)
C35A C29A Zr1A 138.2(2)
C30A C29A Zr2A 67.7(2)
C34A C29A Zr2A 68.28(19)
C35A C29A Zr2A 118.2(2)
Zr1A C29A Zr2A 103.50(14)
C29A C30A C31A 119.2(3)
C29A C30A Zr2A 77.9(2)
C31A C30A Zr2A 71.4(2)
C29A C30A Zr1A 68.73(19)
C31A C30A Zr1A 70.1(2)
Zr2A C30A Zr1A 104.48(14)
C29A C30A H30B 119(2)
C31A C30A H30B 121(2)
Zr2A C30A H30B 134(2)
Zr1A C30A H30B 121(2)
C30A C31A C32A 122.9(3)
C30A C31A Zr2A 72.9(2)
C32A C31A Zr2A 79.2(2)
C30A C31A Zr1A 75.4(2)
C32A C31A Zr1A 66.9(2)
Zr2A C31A Zr1A 107.35(15)
C30A C31A H31B 113(3)
C32A C31A H31B 124(3)
Zr2A C31A H31B 127(3)
Zr1A C31A H31B 125(3)
C31A C32A C33A 115.3(3)
C31A C32A Zr1A 76.9(2)
C33A C32A Zr1A 82.1(2)
C31A C32A Zr2A 66.2(2)
C33A C32A Zr2A 62.4(2)
Zr1A C32A Zr2A 105.97(16)
C31A C32A H32B 119(3)
C33A C32A H32B 120(3)
Zr1A C32A H32B 132(3)
Zr2A C32A H32B 122(3)
C34A C33A C32A 116.2(3)
C34A C33A Zr2A 76.7(2)
C32A C33A Zr2A 82.5(2)
C34A C33A Zr1A 66.60(19)
C32A C33A Zr1A 62.9(2)
Zr2A C33A Zr1A 106.35(14)
C34A C33A H33B 114(3)
C32A C33A H33B 123(3)
Zr2A C33A H33B 135(3)
Zr1A C33A H33B 118(3)
C33A C34A C29A 123.5(4)
C33A C34A Zr1A 78.8(2)
C29A C34A Zr1A 72.3(2)
C33A C34A Zr2A 66.8(2)
C29A C34A Zr2A 77.1(2)
Zr1A C34A Zr2A 107.45(16)
C33A C34A H34B 118(3)
C29A C34A H34B 118(3)
Zr1A C34A H34B 129(3)
Zr2A C34A H34B 123(3)
C37A C35A C29A 113.3(4)
C37A C35A C36A 107.9(4)
C29A C35A C36A 112.7(4)
C37A C35A H35A 107.5
C29A C35A H35A 107.5
C36A C35A H35A 107.5
C35A C36A H36D 109.5
C35A C36A H36E 109.5
H36D C36A H36E 109.5
C35A C36A H36F 109.5
H36D C36A H36F 109.5
H36E C36A H36F 109.5
C35A C37A H37D 109.5
C35A C37A H37E 109.5
H37D C37A H37E 109.5
C35A C37A H37F 109.5
H37D C37A H37F 109.5
H37E C37A H37F 109.5
C4A Zr1A C8A 37.29(14)
C4A Zr1A C32A 149.91(15)
C8A Zr1A C32A 112.88(15)
C4A Zr1A C34A 139.18(14)
C8A Zr1A C34A 145.83(13)
C32A Zr1A C34A 64.76(14)
C4A Zr1A C29A 131.18(14)
C8A Zr1A C29A 168.07(14)
C32A Zr1A C29A 78.83(13)
C34A Zr1A C29A 36.00(12)
C4A Zr1A C31A 146.25(14)
C8A Zr1A C31A 127.64(14)
C32A Zr1A C31A 36.26(13)
C34A Zr1A C31A 72.38(13)
C29A Zr1A C31A 63.13(13)
C4A Zr1A C7A 58.92(13)
C8A Zr1A C7A 35.27(13)
C32A Zr1A C7A 99.19(14)
C34A Zr1A C7A 110.65(13)
C29A Zr1A C7A 144.18(13)
C31A Zr1A C7A 131.78(14)
C4A Zr1A C3A 35.41(13)
C8A Zr1A C3A 59.16(13)
C32A Zr1A C3A 140.51(14)
C34A Zr1A C3A 145.16(13)
C29A Zr1A C3A 113.58(12)
C31A Zr1A C3A 113.76(13)
C7A Zr1A C3A 90.83(12)
C4A Zr1A C1A 58.57(14)
C8A Zr1A C1A 34.77(13)
C32A Zr1A C1A 94.34(14)
C34A Zr1A C1A 158.04(13)
C29A Zr1A C1A 151.41(12)
C31A Zr1A C1A 95.04(13)
C7A Zr1A C1A 64.07(13)
C3A Zr1A C1A 56.21(13)
C4A Zr1A C30A 136.58(13)
C8A Zr1A C30A 151.42(13)
C32A Zr1A C30A 64.99(13)
C34A Zr1A C30A 61.45(12)
C29A Zr1A C30A 34.72(12)
C31A Zr1A C30A 34.53(12)
C7A Zr1A C30A 163.98(13)
C3A Zr1A C30A 103.09(12)
C1A Zr1A C30A 117.42(12)
C4A Zr1A C5A 34.63(14)
C8A Zr1A C5A 58.49(15)
C32A Zr1A C5A 149.68(14)
C34A Zr1A C5A 105.05(14)
C29A Zr1A C5A 110.31(14)
C31A Zr1A C5A 172.17(14)
C7A Zr1A C5A 56.02(14)
C3A Zr1A C5A 63.95(13)
C1A Zr1A C5A 89.64(14)
C30A Zr1A C5A 137.69(14)
C4A Zr1A C33A 150.78(13)
C8A Zr1A C33A 124.81(13)
C32A Zr1A C33A 35.00(14)
C34A Zr1A C33A 34.60(13)
C29A Zr1A C33A 63.39(12)
C31A Zr1A C33A 60.06(13)
C7A Zr1A C33A 94.43(13)
C3A Zr1A C33A 173.73(12)
C1A Zr1A C33A 123.51(13)
C30A Zr1A C33A 71.24(12)
C5A Zr1A C33A 122.00(13)
C18A Zr2A C33A 112.88(13)
C18A Zr2A C22A 37.34(13)
C33A Zr2A C22A 149.99(13)
C18A Zr2A C31A 143.17(14)
C33A Zr2A C31A 64.73(13)
C22A Zr2A C31A 137.91(13)
C18A Zr2A C30A 168.12(13)
C33A Zr2A C30A 77.92(13)
C22A Zr2A C30A 132.09(12)
C31A Zr2A C30A 35.72(13)
C18A Zr2A C34A 129.04(13)
C33A Zr2A C34A 36.53(13)
C22A Zr2A C34A 147.42(14)
C31A Zr2A C34A 72.79(13)
C30A Zr2A C34A 62.57(12)
C18A Zr2A C17A 35.47(13)
C33A Zr2A C17A 98.87(13)
C22A Zr2A C17A 59.14(13)
C31A Zr2A C17A 107.80(13)
C30A Zr2A C17A 141.33(14)
C34A Zr2A C17A 132.41(13)
C18A Zr2A C19A 34.88(13)
C33A Zr2A C19A 94.58(13)
C22A Zr2A C19A 58.58(12)
C31A Zr2A C19A 157.32(13)
C30A Zr2A C19A 153.66(13)
C34A Zr2A C19A 96.43(13)
C17A Zr2A C19A 64.39(13)
C18A Zr2A C21A 58.77(13)
C33A Zr2A C21A 141.33(14)
C22A Zr2A C21A 34.75(13)
C31A Zr2A C21A 146.48(13)
C30A Zr2A C21A 116.23(13)
C34A Zr2A C21A 115.24(13)
C17A Zr2A C21A 90.51(13)
C19A Zr2A C21A 56.11(12)
C18A Zr2A C15A 58.62(12)
C33A Zr2A C15A 149.43(14)
C22A Zr2A C15A 34.69(12)
C31A Zr2A C15A 103.47(13)
C30A Zr2A C15A 109.59(12)
C34A Zr2A C15A 171.11(12)
C17A Zr2A C15A 56.21(13)
C19A Zr2A C15A 89.78(12)
C21A Zr2A C15A 63.34(13)
C18A Zr2A C29A 153.79(13)
C33A Zr2A C29A 65.20(12)
C22A Zr2A C29A 137.52(13)
C31A Zr2A C29A 61.79(13)
C30A Zr2A C29A 34.40(12)
C34A Zr2A C29A 34.64(12)
C17A Zr2A C29A 163.27(12)
C19A Zr2A C29A 119.63(12)
C21A Zr2A C29A 105.14(12)
C15A Zr2A C29A 136.47(12)
C18A Zr2A C32A 123.05(13)
C33A Zr2A C32A 35.04(14)
C22A Zr2A C32A 149.09(14)
C31A Zr2A C32A 34.59(13)
C30A Zr2A C32A 62.79(13)
C34A Zr2A C32A 60.59(14)
C17A Zr2A C32A 92.37(13)
C19A Zr2A C32A 122.74(12)
C21A Zr2A C32A 175.82(13)
C15A Zr2A C32A 120.83(13)
C29A Zr2A C32A 71.69(13)

loop_
_geom_bond_atom_site_label_1
_geom_bond_atom_site_label_2
_geom_bond_distance
C1 C2 1.401(6)
C1 C8 1.446(6)
C1 C9 1.526(6)
C1 Zr1 2.452(4)
C2 C3 1.417(6)
C2 C10 1.507(6)
C2 Zr1 2.605(4)
C3 C4 1.450(6)
C3 C11 1.487(6)
C3 Zr1 2.515(4)
C4 C8 1.448(6)
C4 C5 1.451(5)
C4 Zr1 2.270(4)
C5 C6 1.401(6)
C5 C12 1.512(6)
C5 Zr1 2.466(4)
C6 C7 1.437(6)
C6 C13 1.502(6)
C6 Zr1 2.596(4)
C7 C8 1.432(6)
C7 C14 1.503(6)
C7 Zr1 2.466(4)
C8 Zr1 2.273(4)
C9 H9A 0.9800
C9 H9B 0.9800
C9 H9C 0.9800
C10 H10A 0.9800
C10 H10B 0.9800
C10 H10C 0.9800
C11 H11A 0.9800
C11 H11B 0.9800
C11 H11C 0.9800
C12 H12A 0.9800
C12 H12B 0.9800
C12 H12C 0.9800
C13 H13A 0.9800
C13 H13B 0.9800
C13 H13C 0.9800
C14 H14A 0.9800
C14 H14B 0.9800
C14 H14C 0.9800
C15 C16 1.424(6)
C15 C22 1.438(5)
C15 C23 1.502(6)
C15 Zr2 2.515(4)
C16 C17 1.416(6)
C16 C24 1.508(6)
C16 Zr2 2.658(4)
C17 C18 1.448(5)
C17 C25 1.505(6)
C17 Zr2 2.502(4)
C18 C19 1.433(5)
C18 C22 1.451(5)
C18 Zr2 2.274(3)
C19 C20 1.428(5)
C19 C26 1.502(5)
C19 Zr2 2.449(4)
C20 C21 1.413(5)
C20 C27 1.504(6)
C20 Zr2 2.578(4)
C21 C22 1.441(5)
C21 C28 1.510(5)
C21 Zr2 2.469(3)
C22 Zr2 2.270(3)
C23 H23A 0.9800
C23 H23B 0.9800
C23 H23C 0.9800
C24 H24A 0.9800
C24 H24B 0.9800
C24 H24C 0.9800
C25 H25A 0.9800
C25 H25B 0.9800
C25 H25C 0.9800
C26 H26A 0.9800
C26 H26B 0.9800
C26 H26C 0.9800
C27 H27A 0.9800
C27 H27B 0.9800
C27 H27C 0.9800
C28 H28A 0.9800
C28 H28B 0.9800
C28 H28C 0.9800
C29 C30 1.460(5)
C29 C34 1.460(5)
C29 C35 1.526(5)
C29 Zr1 2.408(4)
C29 Zr2 2.524(3)
C30 C31 1.470(5)
C30 Zr1 2.389(4)
C30 Zr2 2.433(4)
C30 H30 0.89(4)
C31 C32 1.465(6)
C31 Zr2 2.280(4)
C31 Zr1 2.549(4)
C31 H31 0.92(4)
C32 C33 1.470(5)
C32 Zr1 2.282(4)
C32 Zr2 2.521(4)
C32 H32 1.00(4)
C33 C34 1.461(5)
C33 Zr2 2.375(4)
C33 Zr1 2.406(4)
C33 H33 0.99(4)
C34 Zr2 2.381(4)
C34 Zr1 2.487(3)
C34 H34 0.98(4)
C35 C36 1.512(6)
C35 C37 1.519(6)
C35 H35 1.0000
C36 H36A 0.9800
C36 H36B 0.9800
C36 H36C 0.9800
C37 H37A 0.9800
C37 H37B 0.9800
C37 H37C 0.9800
C1A C2A 1.422(5)
C1A C8A 1.433(6)
C1A C9A 1.504(6)
C1A Zr1A 2.480(4)
C2A C3A 1.409(6)
C2A C10A 1.489(6)
C2A Zr1A 2.604(4)
C3A C4A 1.452(5)
C3A C11A 1.511(5)
C3A Zr1A 2.465(4)
C4A C5A 1.445(6)
C4A C8A 1.451(6)
C4A Zr1A 2.268(3)
C5A C6A 1.420(6)
C5A C12A 1.499(7)
C5A Zr1A 2.520(4)
C6A C7A 1.413(6)
C6A C13A 1.505(6)
C6A Zr1A 2.615(4)
C7A C8A 1.446(5)
C7A C14A 1.510(6)
C7A Zr1A 2.465(4)
C8A Zr1A 2.269(4)
C9A H9A1 0.9800
C9A H9A2 0.9800
C9A H9A3 0.9800
C10A H10D 0.9800
C10A H10E 0.9800
C10A H10F 0.9800
C11A H11D 0.9800
C11A H11E 0.9800
C11A H11F 0.9800
C12A H12D 0.9800
C12A H12E 0.9800
C12A H12F 0.9800
C13A H13D 0.9800
C13A H13E 0.9800
C13A H13F 0.9800
C14A H14D 0.9800
C14A H14E 0.9800
C14A H14F 0.9800
C15A C16A 1.404(6)
C15A C22A 1.443(5)
C15A C23A 1.503(5)
C15A Zr2A 2.507(4)
C16A C17A 1.431(6)
C16A C24A 1.505(6)
C16A Zr2A 2.613(4)
C17A C18A 1.446(5)
C17A C25A 1.507(6)
C17A Zr2A 2.446(4)
C18A C19A 1.439(5)
C18A C22A 1.456(5)
C18A Zr2A 2.269(3)
C19A C20A 1.415(5)
C19A C26A 1.501(5)
C19A Zr2A 2.483(3)
C20A C21A 1.430(5)
C20A C27A 1.501(6)
C20A Zr2A 2.629(4)
C21A C22A 1.440(5)
C21A C28A 1.505(5)
C21A Zr2A 2.493(4)
C22A Zr2A 2.279(3)
C23A H23D 0.9800
C23A H23E 0.9800
C23A H23F 0.9800
C24A H24D 0.9800
C24A H24E 0.9800
C24A H24F 0.9800
C25A H25D 0.9800
C25A H25E 0.9800
C25A H25F 0.9800
C26A H26D 0.9800
C26A H26E 0.9800
C26A H26F 0.9800
C27A H27D 0.9800
C27A H27E 0.9800
C27A H27F 0.9800
C28A H28D 0.9800
C28A H28E 0.9800
C28A H28F 0.9800
C29A C30A 1.461(5)
C29A C34A 1.474(5)
C29A C35A 1.522(5)
C29A Zr1A 2.390(4)
C29A Zr2A 2.528(3)
C30A C31A 1.461(5)
C30A Zr2A 2.391(4)
C30A Zr1A 2.494(4)
C30A H30B 0.94(4)
C31A C32A 1.471(5)
C31A Zr2A 2.372(4)
C31A Zr1A 2.423(4)
C31A H31B 0.85(5)
C32A C33A 1.474(6)
C32A Zr1A 2.288(4)
C32A Zr2A 2.546(4)
C32A H32B 0.88(5)
C33A C34A 1.474(6)
C33A Zr2A 2.275(4)
C33A Zr1A 2.546(4)
C33A H33B 0.91(4)
C34A Zr1A 2.382(4)
C34A Zr2A 2.410(4)
C34A H34B 0.90(4)
C35A C37A 1.502(6)
C35A C36A 1.524(6)
C35A H35A 1.0000
C36A H36D 0.9800
C36A H36E 0.9800
C36A H36F 0.9800
C37A H37D 0.9800
C37A H37E 0.9800
C37A H37F 0.9800

loop_
_geom_torsion_atom_site_label_1
_geom_torsion_atom_site_label_2
_geom_torsion_atom_site_label_3
_geom_torsion_atom_site_label_4
_geom_torsion
C8 C1 C2 C3 3.0(5)
C9 C1 C2 C3 178.5(4)
Zr1 C1 C2 C3 -57.1(3)
C8 C1 C2 C10 -177.3(4)
C9 C1 C2 C10 -1.8(7)
Zr1 C1 C2 C10 122.6(4)
C8 C1 C2 Zr1 60.1(2)
C9 C1 C2 Zr1 -124.4(4)
C1 C2 C3 C4 -1.6(5)
C10 C2 C3 C4 178.7(4)
Zr1 C2 C3 C4 -57.3(2)
C1 C2 C3 C11 -174.0(4)
C10 C2 C3 C11 6.3(7)
Zr1 C2 C3 C11 130.3(4)
C1 C2 C3 Zr1 55.7(3)
C10 C2 C3 Zr1 -124.0(4)
C2 C3 C4 C8 -0.4(4)
C11 C3 C4 C8 171.9(4)
Zr1 C3 C4 C8 -67.2(2)
C2 C3 C4 C5 135.8(4)
C11 C3 C4 C5 -51.9(6)
Zr1 C3 C4 C5 68.9(4)
C2 C3 C4 Zr1 66.8(3)
C11 C3 C4 Zr1 -120.9(4)
C8 C4 C5 C6 -2.6(4)
C3 C4 C5 C6 -139.0(4)
Zr1 C4 C5 C6 -69.1(3)
C8 C4 C5 C12 -174.7(4)
C3 C4 C5 C12 48.8(6)
Zr1 C4 C5 C12 118.7(4)
C8 C4 C5 Zr1 66.5(2)
C3 C4 C5 Zr1 -69.9(4)
C4 C5 C6 C7 4.1(4)
C12 C5 C6 C7 176.4(4)
Zr1 C5 C6 C7 -55.4(3)
C4 C5 C6 C13 -176.3(4)
C12 C5 C6 C13 -4.1(6)
Zr1 C5 C6 C13 124.1(4)
C4 C5 C6 Zr1 59.5(2)
C12 C5 C6 Zr1 -128.2(4)
C5 C6 C7 C8 -4.0(4)
C13 C6 C7 C8 176.5(4)
Zr1 C6 C7 C8 -59.6(3)
C5 C6 C7 C14 -178.7(4)
C13 C6 C7 C14 1.7(6)
Zr1 C6 C7 C14 125.6(4)
C5 C6 C7 Zr1 55.6(3)
C13 C6 C7 Zr1 -124.0(4)
C6 C7 C8 C1 134.6(4)
C14 C7 C8 C1 -50.9(7)
Zr1 C7 C8 C1 66.0(4)
C6 C7 C8 C4 2.2(4)
C14 C7 C8 C4 176.7(4)
Zr1 C7 C8 C4 -66.5(3)
C6 C7 C8 Zr1 68.6(3)
C14 C7 C8 Zr1 -116.9(4)
C2 C1 C8 C7 -136.1(5)
C9 C1 C8 C7 48.4(7)
Zr1 C1 C8 C7 -66.3(4)
C2 C1 C8 C4 -3.1(4)
C9 C1 C8 C4 -178.6(4)
Zr1 C1 C8 C4 66.6(2)
C2 C1 C8 Zr1 -69.8(3)
C9 C1 C8 Zr1 114.8(4)
C3 C4 C8 C7 146.6(3)
C5 C4 C8 C7 0.2(4)
Zr1 C4 C8 C7 72.3(3)
C3 C4 C8 C1 2.2(4)
C5 C4 C8 C1 -144.2(3)
Zr1 C4 C8 C1 -72.1(3)
C3 C4 C8 Zr1 74.3(3)
C5 C4 C8 Zr1 -72.1(3)
C22 C15 C16 C17 3.8(4)
C23 C15 C16 C17 174.5(4)
Zr2 C15 C16 C17 -54.5(3)
C22 C15 C16 C24 -174.4(3)
C23 C15 C16 C24 -3.7(6)
Zr2 C15 C16 C24 127.4(4)
C22 C15 C16 Zr2 58.2(2)
C23 C15 C16 Zr2 -131.1(4)
C15 C16 C17 C18 -4.1(4)
C24 C16 C17 C18 174.0(4)
Zr2 C16 C17 C18 -58.9(2)
C15 C16 C17 C25 -178.4(4)
C24 C16 C17 C25 -0.3(6)
Zr2 C16 C17 C25 126.9(4)
C15 C16 C17 Zr2 54.7(3)
C24 C16 C17 Zr2 -127.2(4)
C16 C17 C18 C19 137.4(4)
C25 C17 C18 C19 -48.4(6)
Zr2 C17 C18 C19 67.5(4)
C16 C17 C18 C22 2.8(4)
C25 C17 C18 C22 177.0(4)
Zr2 C17 C18 C22 -67.1(2)
C16 C17 C18 Zr2 69.9(3)
C25 C17 C18 Zr2 -115.9(4)
C17 C18 C19 C20 -137.2(4)
C22 C18 C19 C20 -3.0(4)
Zr2 C18 C19 C20 -68.9(2)
C17 C18 C19 C26 48.2(6)
C22 C18 C19 C26 -177.5(3)
Zr2 C18 C19 C26 116.6(4)
C17 C18 C19 Zr2 -68.4(4)
C22 C18 C19 Zr2 65.9(2)
C18 C19 C20 C21 3.4(4)
C26 C19 C20 C21 177.8(4)
Zr2 C19 C20 C21 -56.8(3)
C18 C19 C20 C27 -175.4(3)
C26 C19 C20 C27 -0.9(6)
Zr2 C19 C20 C27 124.4(4)
C18 C19 C20 Zr2 60.2(2)
C26 C19 C20 Zr2 -125.3(4)
C19 C20 C21 C22 -2.4(4)
C27 C20 C21 C22 176.3(3)
Zr2 C20 C21 C22 -58.7(2)
C19 C20 C21 C28 -176.2(3)
C27 C20 C21 C28 2.5(6)
Zr2 C20 C21 C28 127.5(4)
C19 C20 C21 Zr2 56.3(3)
C27 C20 C21 Zr2 -125.0(4)
C16 C15 C22 C21 -138.2(4)
C23 C15 C22 C21 51.2(6)
Zr2 C15 C22 C21 -69.0(4)
C16 C15 C22 C18 -1.9(4)
C23 C15 C22 C18 -172.5(4)
Zr2 C15 C22 C18 67.4(2)
C16 C15 C22 Zr2 -69.2(3)
C23 C15 C22 Zr2 120.2(4)
C20 C21 C22 C15 137.3(4)
C28 C21 C22 C15 -49.2(6)
Zr2 C21 C22 C15 69.9(4)
C20 C21 C22 C18 0.5(4)
C28 C21 C22 C18 174.1(3)
Zr2 C21 C22 C18 -66.9(2)
C20 C21 C22 Zr2 67.4(3)
C28 C21 C22 Zr2 -119.0(4)
C19 C18 C22 C15 -145.8(3)
C17 C18 C22 C15 -0.6(4)
Zr2 C18 C22 C15 -74.6(2)
C19 C18 C22 C21 1.5(4)
C17 C18 C22 C21 146.8(3)
Zr2 C18 C22 C21 72.8(2)
C19 C18 C22 Zr2 -71.2(2)
C17 C18 C22 Zr2 74.0(2)
C34 C29 C30 C31 -0.8(5)
C35 C29 C30 C31 163.7(3)
Zr1 C29 C30 C31 -63.5(3)
Zr2 C29 C30 C31 48.9(3)
C34 C29 C30 Zr1 62.7(3)
C35 C29 C30 Zr1 -132.8(3)
Zr2 C29 C30 Zr1 112.46(11)
C34 C29 C30 Zr2 -49.8(3)
C35 C29 C30 Zr2 114.7(3)
Zr1 C29 C30 Zr2 -112.46(11)
C29 C30 C31 C32 20.8(5)
Zr1 C30 C31 C32 -40.0(3)
Zr2 C30 C31 C32 74.0(3)
C29 C30 C31 Zr2 -53.2(3)
Zr1 C30 C31 Zr2 -113.96(12)
C29 C30 C31 Zr1 60.8(3)
Zr2 C30 C31 Zr1 113.96(12)
C30 C31 C32 C33 -29.0(5)
Zr2 C31 C32 C33 42.6(3)
Zr1 C31 C32 C33 -70.7(3)
C30 C31 C32 Zr1 41.7(3)
Zr2 C31 C32 Zr1 113.35(13)
C30 C31 C32 Zr2 -71.6(3)
Zr1 C31 C32 Zr2 -113.35(13)
C31 C32 C33 C34 19.3(5)
Zr1 C32 C33 C34 -55.1(3)
Zr2 C32 C33 C34 60.4(3)
C31 C32 C33 Zr2 -41.1(3)
Zr1 C32 C33 Zr2 -115.50(12)
C31 C32 C33 Zr1 74.4(3)
Zr2 C32 C33 Zr1 115.50(12)
C30 C29 C34 C33 -10.2(5)
C35 C29 C34 C33 -174.7(3)
Zr1 C29 C34 C33 50.3(3)
Zr2 C29 C34 C33 -60.9(3)
C30 C29 C34 Zr2 50.8(3)
C35 C29 C34 Zr2 -113.8(3)
Zr1 C29 C34 Zr2 111.26(11)
C30 C29 C34 Zr1 -60.5(3)
C35 C29 C34 Zr1 135.0(3)
Zr2 C29 C34 Zr1 -111.26(11)
C32 C33 C34 C29 0.9(5)
Zr2 C33 C34 C29 64.1(3)
Zr1 C33 C34 C29 -50.4(3)
C32 C33 C34 Zr2 -63.2(3)
Zr1 C33 C34 Zr2 -114.51(11)
C32 C33 C34 Zr1 51.3(3)
Zr2 C33 C34 Zr1 114.51(11)
C30 C29 C35 C36 24.4(5)
C34 C29 C35 C36 -171.7(3)
Zr1 C29 C35 C36 -70.6(5)
Zr2 C29 C35 C36 107.7(3)
C30 C29 C35 C37 147.9(4)
C34 C29 C35 C37 -48.2(5)
Zr1 C29 C35 C37 52.9(5)
Zr2 C29 C35 C37 -128.7(3)
C8A C1A C2A C3A 3.1(4)
C9A C1A C2A C3A 178.1(4)
Zr1A C1A C2A C3A -55.6(3)
C8A C1A C2A C10A -176.6(4)
C9A C1A C2A C10A -1.6(6)
Zr1A C1A C2A C10A 124.7(4)
C8A C1A C2A Zr1A 58.7(2)
C9A C1A C2A Zr1A -126.3(4)
C1A C2A C3A C4A -3.7(4)
C10A C2A C3A C4A 176.0(3)
Zr1A C2A C3A C4A -59.6(2)
C1A C2A C3A C11A -178.4(3)
C10A C2A C3A C11A 1.3(6)
Zr1A C2A C3A C11A 125.8(4)
C1A C2A C3A Zr1A 55.9(3)
C10A C2A C3A Zr1A -124.5(4)
C2A C3A C4A C5A 139.3(4)
C11A C3A C4A C5A -46.1(6)
Zr1A C3A C4A C5A 70.0(4)
C2A C3A C4A C8A 2.8(4)
C11A C3A C4A C8A 177.4(3)
Zr1A C3A C4A C8A -66.5(2)
C2A C3A C4A Zr1A 69.4(3)
C11A C3A C4A Zr1A -116.1(4)
C8A C4A C5A C6A 0.5(4)
C3A C4A C5A C6A -135.7(4)
Zr1A C4A C5A C6A -66.9(3)
C8A C4A C5A C12A -170.5(4)
C3A C4A C5A C12A 53.3(6)
Zr1A C4A C5A C12A 122.2(4)
C8A C4A C5A Zr1A 67.3(2)
C3A C4A C5A Zr1A -68.9(4)
C4A C5A C6A C7A 1.6(4)
C12A C5A C6A C7A 172.6(4)
Zr1A C5A C6A C7A -55.4(3)
C4A C5A C6A C13A -176.8(4)
C12A C5A C6A C13A -5.9(7)
Zr1A C5A C6A C13A 126.1(4)
C4A C5A C6A Zr1A 57.1(2)
C12A C5A C6A Zr1A -132.0(4)
C5A C6A C7A C8A -3.1(4)
C13A C6A C7A C8A 175.4(4)
Zr1A C6A C7A C8A -59.8(2)
C5A C6A C7A C14A -176.8(4)
C13A C6A C7A C14A 1.7(7)
Zr1A C6A C7A C14A 126.5(4)
C5A C6A C7A Zr1A 56.7(3)
C13A C6A C7A Zr1A -124.8(4)
C2A C1A C8A C7A -135.5(4)
C9A C1A C8A C7A 49.6(6)
Zr1A C1A C8A C7A -67.5(4)
C2A C1A C8A C4A -1.2(4)
C9A C1A C8A C4A -176.1(4)
Zr1A C1A C8A C4A 66.8(2)
C2A C1A C8A Zr1A -68.0(3)
C9A C1A C8A Zr1A 117.1(4)
C6A C7A C8A C1A 137.7(4)
C14A C7A C8A C1A -48.6(6)
Zr1A C7A C8A C1A 67.8(4)
C6A C7A C8A C4A 3.3(4)
C14A C7A C8A C4A 177.0(4)
Zr1A C7A C8A C4A -66.6(2)
C6A C7A C8A Zr1A 69.9(3)
C14A C7A C8A Zr1A -116.5(4)
C5A C4A C8A C1A -148.0(3)
C3A C4A C8A C1A -1.0(4)
Zr1A C4A C8A C1A -73.3(3)
C5A C4A C8A C7A -2.4(4)
C3A C4A C8A C7A 144.7(3)
Zr1A C4A C8A C7A 72.4(2)
C5A C4A C8A Zr1A -74.8(2)
C3A C4A C8A Zr1A 72.2(2)
C22A C15A C16A C17A 3.2(4)
C23A C15A C16A C17A 177.4(3)
Zr2A C15A C16A C17A -54.6(3)
C22A C15A C16A C24A -176.7(4)
C23A C15A C16A C24A -2.5(6)
Zr2A C15A C16A C24A 125.5(4)
C22A C15A C16A Zr2A 57.9(2)
C23A C15A C16A Zr2A -128.0(4)
C15A C16A C17A C18A -4.5(4)
C24A C16A C17A C18A 175.4(4)
Zr2A C16A C17A C18A -60.7(2)
C15A C16A C17A C25A -176.6(4)
C24A C16A C17A C25A 3.3(6)
Zr2A C16A C17A C25A 127.2(4)
C15A C16A C17A Zr2A 56.2(3)
C24A C16A C17A Zr2A -123.9(4)
C16A C17A C18A C19A 137.7(4)
C25A C17A C18A C19A -50.2(6)
Zr2A C17A C18A C19A 67.1(4)
C16A C17A C18A C22A 3.9(4)
C25A C17A C18A C22A 176.0(4)
Zr2A C17A C18A C22A -66.7(2)
C16A C17A C18A Zr2A 70.6(3)
C25A C17A C18A Zr2A -117.3(4)
C17A C18A C19A C20A -135.6(4)
C22A C18A C19A C20A -2.0(4)
Zr2A C18A C19A C20A -69.2(3)
C17A C18A C19A C26A 50.5(6)
C22A C18A C19A C26A -175.9(4)
Zr2A C18A C19A C26A 116.8(4)
C17A C18A C19A Zr2A -66.4(4)
C22A C18A C19A Zr2A 67.3(2)
C18A C19A C20A C21A 3.7(4)
C26A C19A C20A C21A 177.8(3)
Zr2A C19A C20A C21A -55.3(3)
C18A C19A C20A C27A -174.5(4)
C26A C19A C20A C27A -0.4(6)
Zr2A C19A C20A C27A 126.5(4)
C18A C19A C20A Zr2A 59.0(2)
C26A C19A C20A Zr2A -126.9(4)
C19A C20A C21A C22A -4.0(4)
C27A C20A C21A C22A 174.3(4)
Zr2A C20A C21A C22A -59.1(2)
C19A C20A C21A C28A -174.6(4)
C27A C20A C21A C28A 3.6(6)
Zr2A C20A C21A C28A 130.3(4)
C19A C20A C21A Zr2A 55.1(3)
C27A C20A C21A Zr2A -126.7(4)
C20A C21A C22A C15A 138.9(4)
C28A C21A C22A C15A -50.6(6)
Zr2A C21A C22A C15A 69.9(4)
C20A C21A C22A C18A 2.6(4)
C28A C21A C22A C18A 173.2(4)
Zr2A C21A C22A C18A -66.4(2)
C20A C21A C22A Zr2A 69.0(2)
C28A C21A C22A Zr2A -120.5(4)
C16A C15A C22A C21A -136.9(4)
C23A C15A C22A C21A 49.0(6)
Zr2A C15A C22A C21A -69.6(4)
C16A C15A C22A C18A -0.7(4)
C23A C15A C22A C18A -174.8(3)
Zr2A C15A C22A C18A 66.6(2)
C16A C15A C22A Zr2A -67.3(3)
C23A C15A C22A Zr2A 118.6(4)
C19A C18A C22A C21A -0.5(4)
C17A C18A C22A C21A 144.8(3)
Zr2A C18A C22A C21A 73.1(2)
C19A C18A C22A C15A -147.2(3)
C17A C18A C22A C15A -2.0(4)
Zr2A C18A C22A C15A -73.7(2)
C19A C18A C22A Zr2A -73.5(2)
C17A C18A C22A Zr2A 71.7(2)
C34A C29A C30A C31A 11.0(5)
C35A C29A C30A C31A 170.8(3)
Zr1A C29A C30A C31A -50.5(3)
Zr2A C29A C30A C31A 60.5(3)
C34A C29A C30A Zr2A -49.5(3)
C35A C29A C30A Zr2A 110.4(3)
Zr1A C29A C30A Zr2A -110.95(11)
C34A C29A C30A Zr1A 61.4(3)
C35A C29A C30A Zr1A -138.7(3)
Zr2A C29A C30A Zr1A 110.95(11)
C29A C30A C31A C32A 0.5(5)
Zr2A C30A C31A C32A 64.4(3)
Zr1A C30A C31A C32A -49.4(3)
C29A C30A C31A Zr2A -63.9(3)
Zr1A C30A C31A Zr2A -113.75(11)
C29A C30A C31A Zr1A 49.9(3)
Zr2A C30A C31A Zr1A 113.75(11)
C30A C31A C32A C33A -21.5(5)
Zr2A C31A C32A C33A 39.8(3)
Zr1A C31A C32A C33A -74.5(3)
C30A C31A C32A Zr1A 53.0(3)
Zr2A C31A C32A Zr1A 114.31(13)
C30A C31A C32A Zr2A -61.3(3)
Zr1A C31A C32A Zr2A -114.31(13)
C31A C32A C33A C34A 29.8(5)
Zr1A C32A C33A C34A -41.5(3)
Zr2A C32A C33A C34A 71.2(3)
C31A C32A C33A Zr2A -41.3(3)
Zr1A C32A C33A Zr2A -112.70(13)
C31A C32A C33A Zr1A 71.4(3)
Zr2A C32A C33A Zr1A 112.70(13)
C32A C33A C34A C29A -19.8(5)
Zr2A C33A C34A C29A 54.9(3)
Zr1A C33A C34A C29A -59.8(3)
C32A C33A C34A Zr1A 40.0(3)
Zr2A C33A C34A Zr1A 114.68(12)
C32A C33A C34A Zr2A -74.7(3)
Zr1A C33A C34A Zr2A -114.68(12)
C30A C29A C34A C33A -1.2(5)
C35A C29A C34A C33A -161.5(3)
Zr1A C29A C34A C33A 62.9(3)
Zr2A C29A C34A C33A -50.5(3)
C30A C29A C34A Zr1A -64.1(3)
C35A C29A C34A Zr1A 135.6(3)
Zr2A C29A C34A Zr1A -113.34(12)
C30A C29A C34A Zr2A 49.2(3)
C35A C29A C34A Zr2A -111.1(3)
Zr1A C29A C34A Zr2A 113.34(12)
C30A C29A C35A C37A 30.4(5)
C34A C29A C35A C37A -170.3(4)
Zr1A C29A C35A C37A -75.3(5)
Zr2A C29A C35A C37A 110.1(4)
C30A C29A C35A C36A 153.3(4)
C34A C29A C35A C36A -47.4(5)
Zr1A C29A C35A C36A 47.6(6)
Zr2A C29A C35A C36A -127.0(4)
